data_7106885
loop_
_publ_author_name
'Tim Kosterke'
'Tania Pape'
'F. Ekkehardt Hahn'

_publ_section_title
;
 Synthesis of complexes bearing NH,NMe-substituted NHCs by oxidative
 addition of 2-halogenato-N-methylbenzimidazoles to Ni0+
;
_journal_name_full Chem.Commun.
_journal_page_first 10773
_journal_paper_doi 10.1039/c1cc14243g
_journal_volume 47
_journal_year 2011
_chemical_formula_sum 'C20 H38 B Cl F4 N2 Ni P2'
_chemical_formula_weight 549.43
_chemical_name_systematic
;
?
;
_space_group_IT_number 14
_symmetry_cell_setting monoclinic
_symmetry_space_group_name_Hall '-P 2yn'
_symmetry_space_group_name_H-M 'P 1 21/n 1'
_atom_sites_solution_hydrogens geom
_atom_sites_solution_primary direct
_atom_sites_solution_secondary difmap
_audit_creation_method SHELXL-97
_cell_angle_alpha 90.00
_cell_angle_beta 90.1290(10)
_cell_angle_gamma 90.00
_cell_formula_units_Z 4
_cell_length_a 9.1013(5)
_cell_length_b 30.6853(18)
_cell_length_c 9.4384(6)
_cell_measurement_reflns_used 900
_cell_measurement_temperature 153(2)
_cell_measurement_theta_max 22.5
_cell_measurement_theta_min 1
_cell_volume 2635.9(3)
_computing_cell_refinement 'APEX2(Bruker AXS, 2007)'
_computing_data_collection 'APEX2(Bruker AXS, 2007)'
_computing_data_reduction 'SAINT,SADABS (Bruker AXS, 2007 )'
_computing_molecular_graphics
;
ORTEP3,L.J. Farrugia, J. Appl. Cryst. (1997) 30, 565
;
_computing_structure_refinement
;
SHELXL-97, G. M. Sheldrick, Acta Cryst. (2008) A64, 112-122
;
_computing_structure_solution
;
SHELXS-97 , G. M. Sheldrick, Acta Cryst. (2008) A64, 112-122
;
_diffrn_ambient_temperature 153(2)
_diffrn_detector_area_resol_mean 80
_diffrn_measured_fraction_theta_full 0.675
_diffrn_measured_fraction_theta_max 0.675
_diffrn_measurement_device_type 'CCD area detector'
_diffrn_measurement_method 'Omega and Phi scans'
_diffrn_radiation_monochromator graphite
_diffrn_radiation_source 'rotating anode'
_diffrn_radiation_type MoK\a
_diffrn_radiation_wavelength 0.71073
_diffrn_reflns_av_R_equivalents 0.0335
_diffrn_reflns_av_sigmaI/netI 0.0702
_diffrn_reflns_limit_h_max 13
_diffrn_reflns_limit_h_min -12
_diffrn_reflns_limit_k_max 45
_diffrn_reflns_limit_k_min -44
_diffrn_reflns_limit_l_max 14
_diffrn_reflns_limit_l_min -13
_diffrn_reflns_number 19882
_diffrn_reflns_theta_full 32.04
_diffrn_reflns_theta_max 32.04
_diffrn_reflns_theta_min 1.33
_exptl_absorpt_coefficient_mu 0.998
_exptl_absorpt_correction_T_max 0.9518
_exptl_absorpt_correction_T_min 0.8813
_exptl_absorpt_correction_type multi-scan
_exptl_absorpt_process_details
;
Corrections were done with the SADABS program, utilizing the none merged
raw data obtained from the integration process. Integration and final cell
refinement were done with SAINT.

SADABS reports ratio of Tmin/Tmax = 0.843461

;
_exptl_crystal_colour 'intense brown-orange'
_exptl_crystal_density_diffrn 1.385
_exptl_crystal_density_method 'not measured'
_exptl_crystal_description 'transparent prism'
_exptl_crystal_F_000 1152
_exptl_crystal_size_max 0.13
_exptl_crystal_size_mid 0.07
_exptl_crystal_size_min 0.05
_refine_diff_density_max 0.872
_refine_diff_density_min -0.642
_refine_diff_density_rms 0.064
_refine_ls_extinction_method none
_refine_ls_goodness_of_fit_ref 0.953
_refine_ls_hydrogen_treatment noref
_refine_ls_matrix_type full
_refine_ls_number_parameters 291
_refine_ls_number_reflns 6208
_refine_ls_number_restraints 0
_refine_ls_restrained_S_all 0.953
_refine_ls_R_factor_all 0.0558
_refine_ls_R_factor_gt 0.0389
_refine_ls_shift/su_max 0.001
_refine_ls_shift/su_mean 0.000
_refine_ls_structure_factor_coef Fsqd
_refine_ls_weighting_details 'calc w=1/[\s^2^(Fo^2^)+(0.0446P)^2^+0.0000P] where P=(Fo^2^+2Fc^2^)/3'
_refine_ls_weighting_scheme calc
_refine_ls_wR_factor_gt 0.0997
_refine_ls_wR_factor_ref 0.1032
_reflns_number_gt 4472
_reflns_number_total 6208
_reflns_threshold_expression >2sigma(I)
_cod_data_source_file c1cc14243g.txt
_cod_data_source_block sad2
_cod_original_sg_symbol_H-M P2(1)/n
_cod_database_code 7106885

loop_
_symmetry_equiv_pos_as_xyz
'x, y, z'
'-x+1/2, y+1/2, -z+1/2'
'-x, -y, -z'
'x-1/2, -y-1/2, z-1/2'

loop_
_atom_site_label
_atom_site_type_symbol
_atom_site_fract_x
_atom_site_fract_y
_atom_site_fract_z
_atom_site_U_iso_or_equiv
_atom_site_adp_type
_atom_site_occupancy
_atom_site_symmetry_multiplicity
_atom_site_calc_flag
_atom_site_refinement_flags
Ni1 Ni 0.73000(3) 0.848650(8) 0.52498(3) 0.01767(7) Uani 1 1 d .
Cl1 Cl 0.73311(7) 0.793800(17) 0.67304(6) 0.02815(12) Uani 1 1 d .
P1 P 0.82420(6) 0.804928(17) 0.36039(6) 0.01988(11) Uani 1 1 d .
P2 P 0.58206(7) 0.882996(18) 0.67501(6) 0.02175(12) Uani 1 1 d .
N1 N 0.8698(2) 0.92192(6) 0.39566(19) 0.0196(3) Uani 1 1 d .
N2 N 0.6502(2) 0.91250(6) 0.31188(19) 0.0204(3) Uani 1 1 d .
H2N H 0.565(3) 0.9026(8) 0.282(3) 0.021(6) Uiso 1 1 d .
C1 C 0.7481(2) 0.89652(6) 0.4064(2) 0.0185(4) Uani 1 1 d .
C2 C 0.8484(2) 0.95413(6) 0.2925(2) 0.0197(4) Uani 1 1 d .
C3 C 0.7074(2) 0.94829(6) 0.2391(2) 0.0195(4) Uani 1 1 d .
C4 C 0.6494(3) 0.97497(7) 0.1345(2) 0.0247(4) Uani 1 1 d .
H4 H 0.5528 0.9708 0.0986 0.030 Uiso 1 1 calc R
C5 C 0.7393(3) 1.00805(7) 0.0848(3) 0.0287(5) Uani 1 1 d .
H5 H 0.7038 1.0271 0.0130 0.034 Uiso 1 1 calc R
C6 C 0.8824(3) 1.01406(8) 0.1385(3) 0.0316(5) Uani 1 1 d .
H6 H 0.9412 1.0370 0.1017 0.038 Uiso 1 1 calc R
C7 C 0.9396(3) 0.98742(7) 0.2436(3) 0.0279(5) Uani 1 1 d .
H7 H 1.0358 0.9916 0.2805 0.034 Uiso 1 1 calc R
C8 C 1.0013(3) 0.91729(8) 0.4818(3) 0.0282(5) Uani 1 1 d .
H8A H 0.9875 0.8935 0.5498 0.042 Uiso 1 1 calc R
H8B H 1.0197 0.9445 0.5331 0.042 Uiso 1 1 calc R
H8C H 1.0853 0.9107 0.4206 0.042 Uiso 1 1 calc R
C9 C 0.9785(3) 0.77070(8) 0.4121(3) 0.0318(5) Uani 1 1 d .
H9A H 0.9473 0.7516 0.4911 0.038 Uiso 1 1 calc R
H9B H 1.0048 0.7517 0.3313 0.038 Uiso 1 1 calc R
C10 C 1.1152(3) 0.79603(10) 0.4583(4) 0.0466(7) Uani 1 1 d .
H10A H 1.1474 0.8150 0.3808 0.070 Uiso 1 1 calc R
H10B H 1.1940 0.7755 0.4822 0.070 Uiso 1 1 calc R
H10C H 1.0918 0.8138 0.5415 0.070 Uiso 1 1 calc R
C11 C 0.8776(3) 0.82982(7) 0.1917(2) 0.0248(4) Uani 1 1 d .
H11A H 0.7916 0.8455 0.1528 0.030 Uiso 1 1 calc R
H11B H 0.9550 0.8517 0.2109 0.030 Uiso 1 1 calc R
C12 C 0.9342(3) 0.79848(9) 0.0783(3) 0.0372(6) Uani 1 1 d .
H12A H 1.0285 0.7861 0.1088 0.056 Uiso 1 1 calc R
H12B H 0.9476 0.8143 -0.0110 0.056 Uiso 1 1 calc R
H12C H 0.8629 0.7749 0.0644 0.056 Uiso 1 1 calc R
C13 C 0.6792(3) 0.76603(8) 0.3166(3) 0.0343(6) Uani 1 1 d .
H13A H 0.7123 0.7475 0.2369 0.041 Uiso 1 1 calc R
H13B H 0.6622 0.7468 0.3992 0.041 Uiso 1 1 calc R
C14 C 0.5357(3) 0.78786(11) 0.2762(4) 0.0530(8) Uani 1 1 d .
H14A H 0.5002 0.8053 0.3560 0.079 Uiso 1 1 calc R
H14B H 0.4625 0.7656 0.2525 0.079 Uiso 1 1 calc R
H14C H 0.5514 0.8068 0.1940 0.079 Uiso 1 1 calc R
C15 C 0.6524(3) 0.88488(8) 0.8568(2) 0.0277(5) Uani 1 1 d .
H15A H 0.5935 0.9060 0.9118 0.033 Uiso 1 1 calc R
H15B H 0.6396 0.8559 0.9009 0.033 Uiso 1 1 calc R
C16 C 0.8142(3) 0.89776(9) 0.8655(3) 0.0345(5) Uani 1 1 d .
H16A H 0.8741 0.8756 0.8181 0.052 Uiso 1 1 calc R
H16B H 0.8438 0.9000 0.9651 0.052 Uiso 1 1 calc R
H16C H 0.8284 0.9260 0.8189 0.052 Uiso 1 1 calc R
C17 C 0.5168(3) 0.93840(8) 0.6376(3) 0.0301(5) Uani 1 1 d .
H17A H 0.4736 0.9387 0.5412 0.036 Uiso 1 1 calc R
H17B H 0.4370 0.9453 0.7050 0.036 Uiso 1 1 calc R
C18 C 0.6325(3) 0.97480(8) 0.6462(3) 0.0371(6) Uani 1 1 d .
H18A H 0.6706 0.9767 0.7432 0.056 Uiso 1 1 calc R
H18B H 0.5874 1.0026 0.6198 0.056 Uiso 1 1 calc R
H18C H 0.7134 0.9683 0.5811 0.056 Uiso 1 1 calc R
C19 C 0.4105(3) 0.85165(8) 0.6785(3) 0.0281(5) Uani 1 1 d .
H19A H 0.3687 0.8516 0.5816 0.034 Uiso 1 1 calc R
H19B H 0.4351 0.8211 0.7025 0.034 Uiso 1 1 calc R
C20 C 0.2914(3) 0.86699(11) 0.7800(4) 0.0496(8) Uani 1 1 d .
H20A H 0.3301 0.8670 0.8770 0.074 Uiso 1 1 calc R
H20B H 0.2069 0.8473 0.7742 0.074 Uiso 1 1 calc R
H20C H 0.2605 0.8965 0.7542 0.074 Uiso 1 1 calc R
B1 B 0.2907(3) 0.89084(11) 0.1943(3) 0.0359(7) Uani 1 1 d .
F1 F 0.40719(19) 0.90256(6) 0.10900(17) 0.0473(4) Uani 1 1 d .
F2 F 0.3416(2) 0.88798(6) 0.33459(17) 0.0473(4) Uani 1 1 d .
F3 F 0.2434(3) 0.84987(8) 0.1534(3) 0.0900(9) Uani 1 1 d .
F4 F 0.1779(3) 0.91873(11) 0.1799(3) 0.1105(12) Uani 1 1 d .

loop_
_atom_site_aniso_label
_atom_site_aniso_U_11
_atom_site_aniso_U_22
_atom_site_aniso_U_33
_atom_site_aniso_U_23
_atom_site_aniso_U_13
_atom_site_aniso_U_12
Ni1 0.02017(13) 0.01725(12) 0.01559(13) 0.00068(9) 0.00292(10) 0.00099(9)
Cl1 0.0366(3) 0.0239(2) 0.0240(3) 0.00688(19) 0.0075(2) 0.0053(2)
P1 0.0229(3) 0.0192(2) 0.0176(2) -0.00056(18) 0.0036(2) 0.0012(2)
P2 0.0244(3) 0.0220(3) 0.0188(2) -0.00098(19) 0.0052(2) 0.0017(2)
N1 0.0184(8) 0.0206(8) 0.0198(8) 0.0001(6) 0.0009(7) -0.0010(7)
N2 0.0207(9) 0.0194(8) 0.0210(8) 0.0024(6) 0.0003(7) -0.0011(7)
C1 0.0194(9) 0.0179(8) 0.0182(9) -0.0025(7) 0.0041(7) -0.0002(7)
C2 0.0199(9) 0.0182(9) 0.0209(9) 0.0011(7) 0.0025(8) -0.0007(7)
C3 0.0221(10) 0.0166(8) 0.0198(9) 0.0009(7) 0.0032(8) -0.0003(7)
C4 0.0287(11) 0.0225(10) 0.0230(10) 0.0014(8) 0.0001(9) 0.0039(8)
C5 0.0374(13) 0.0220(10) 0.0267(11) 0.0055(8) 0.0040(10) 0.0035(9)
C6 0.0369(13) 0.0237(10) 0.0343(13) 0.0056(9) 0.0096(11) -0.0053(10)
C7 0.0265(11) 0.0254(10) 0.0319(12) -0.0006(9) 0.0040(9) -0.0064(9)
C8 0.0233(10) 0.0329(12) 0.0285(11) 0.0031(9) -0.0042(9) -0.0013(9)
C9 0.0378(13) 0.0299(11) 0.0279(11) 0.0042(9) 0.0074(10) 0.0151(10)
C10 0.0322(14) 0.0559(18) 0.0515(18) 0.0121(15) -0.0067(13) 0.0113(13)
C11 0.0285(11) 0.0266(10) 0.0193(9) 0.0008(8) 0.0055(8) 0.0025(9)
C12 0.0508(17) 0.0368(13) 0.0240(11) -0.0027(10) 0.0129(11) 0.0016(12)
C13 0.0411(14) 0.0301(11) 0.0318(12) -0.0107(10) 0.0108(11) -0.0126(11)
C14 0.0333(15) 0.066(2) 0.060(2) -0.0212(17) -0.0024(14) -0.0167(15)
C15 0.0318(12) 0.0340(12) 0.0175(10) -0.0025(8) 0.0039(9) -0.0029(9)
C16 0.0344(13) 0.0422(14) 0.0270(12) 0.0005(10) -0.0017(10) -0.0040(11)
C17 0.0325(13) 0.0269(11) 0.0310(12) -0.0012(9) 0.0068(10) 0.0085(9)
C18 0.0475(16) 0.0226(11) 0.0413(15) -0.0014(10) 0.0106(13) 0.0045(10)
C19 0.0243(11) 0.0330(12) 0.0270(11) -0.0027(9) 0.0051(9) -0.0023(9)
C20 0.0300(14) 0.069(2) 0.0493(18) -0.0210(16) 0.0151(13) -0.0112(14)
B1 0.0238(13) 0.0518(17) 0.0322(15) 0.0147(13) 0.0029(11) -0.0019(12)
F1 0.0331(9) 0.0763(12) 0.0325(8) -0.0009(8) 0.0092(7) -0.0176(8)
F2 0.0366(9) 0.0767(12) 0.0285(8) 0.0094(8) 0.0009(7) -0.0080(9)
F3 0.101(2) 0.1039(18) 0.0652(16) 0.0095(13) -0.0165(15) -0.0629(16)
F4 0.092(2) 0.173(3) 0.0672(16) 0.0493(18) 0.0291(15) 0.086(2)

loop_
_atom_type_symbol
_atom_type_description
_atom_type_scat_dispersion_real
_atom_type_scat_dispersion_imag
_atom_type_scat_source
C C 0.0033 0.0016 'International Tables Vol C Tables 4.2.6.8 and 6.1.1.4'
H H 0.0000 0.0000 'International Tables Vol C Tables 4.2.6.8 and 6.1.1.4'
B B 0.0013 0.0007 'International Tables Vol C Tables 4.2.6.8 and 6.1.1.4'
N N 0.0061 0.0033 'International Tables Vol C Tables 4.2.6.8 and 6.1.1.4'
F F 0.0171 0.0103 'International Tables Vol C Tables 4.2.6.8 and 6.1.1.4'
P P 0.1023 0.0942 'International Tables Vol C Tables 4.2.6.8 and 6.1.1.4'
Cl Cl 0.1484 0.1585 'International Tables Vol C Tables 4.2.6.8 and 6.1.1.4'
Ni Ni 0.3393 1.1124 'International Tables Vol C Tables 4.2.6.8 and 6.1.1.4'

loop_
_geom_angle_atom_site_label_1
_geom_angle_atom_site_label_2
_geom_angle_atom_site_label_3
_geom_angle
C1 Ni1 Cl1 173.70(7)
C1 Ni1 P2 93.64(6)
Cl1 Ni1 P2 87.98(2)
C1 Ni1 P1 91.23(6)
Cl1 Ni1 P1 88.72(2)
P2 Ni1 P1 164.92(3)
C9 P1 C13 103.91(13)
C9 P1 C11 105.52(11)
C13 P1 C11 105.61(12)
C9 P1 Ni1 117.31(9)
C13 P1 Ni1 105.81(8)
C11 P1 Ni1 117.29(7)
C15 P2 C19 107.19(11)
C15 P2 C17 105.29(12)
C19 P2 C17 102.37(11)
C15 P2 Ni1 113.65(8)
C19 P2 Ni1 106.24(8)
C17 P2 Ni1 120.87(8)
C1 N1 C2 110.15(18)
C1 N1 C8 124.99(18)
C2 N1 C8 124.83(18)
C1 N2 C3 111.35(18)
N2 C1 N1 106.21(17)
N2 C1 Ni1 128.81(16)
N1 C1 Ni1 124.95(16)
C3 C2 C7 121.6(2)
C3 C2 N1 106.72(17)
C7 C2 N1 131.7(2)
C4 C3 C2 122.2(2)
C4 C3 N2 132.3(2)
C2 C3 N2 105.57(18)
C5 C4 C3 116.7(2)
C4 C5 C6 121.4(2)
C7 C6 C5 121.7(2)
C6 C7 C2 116.4(2)
C10 C9 P1 114.19(18)
C12 C11 P1 115.88(16)
C14 C13 P1 112.95(19)
C16 C15 P2 113.20(17)
C18 C17 P2 116.20(18)
C20 C19 P2 117.15(18)
F4 B1 F1 111.3(2)
F4 B1 F3 108.3(3)
F1 B1 F3 108.3(3)
F4 B1 F2 112.7(3)
F1 B1 F2 108.3(2)
F3 B1 F2 107.9(2)

loop_
_geom_bond_atom_site_label_1
_geom_bond_atom_site_label_2
_geom_bond_distance
Ni1 C1 1.854(2)
Ni1 Cl1 2.1878(6)
Ni1 P2 2.2221(6)
Ni1 P1 2.2258(6)
P1 C9 1.820(2)
P1 C13 1.826(3)
P1 C11 1.833(2)
P2 C15 1.830(2)
P2 C19 1.834(2)
P2 C17 1.835(2)
N1 C1 1.359(3)
N1 C2 1.401(3)
N1 C8 1.452(3)
N2 C1 1.351(3)
N2 C3 1.397(3)
C2 C3 1.389(3)
C2 C7 1.395(3)
C3 C4 1.387(3)
C4 C5 1.387(3)
C5 C6 1.408(4)
C6 C7 1.386(4)
C9 C10 1.529(4)
C11 C12 1.529(3)
C13 C14 1.516(4)
C15 C16 1.527(4)
C17 C18 1.537(4)
C19 C20 1.523(4)
B1 F4 1.343(4)
B1 F1 1.380(3)
B1 F3 1.383(4)
B1 F2 1.405(4)
